data_7154386
loop_
_publ_author_name
'Choi, Ji Hye'
'Lim, Hwan Jung'

_publ_section_title
;
 Mild one-pot Horner-Wadsworth-Emmons olefination and intramolecular
 N-arylation for the syntheses of indoles, all regio-isomeric azaindoles,
 and thienopyrroles.
;
_journal_issue 18
_journal_name_full 'Organic &amp; biomolecular chemistry'
_journal_page_first 5131
_journal_page_last 5138
_journal_paper_doi 10.1039/c5ob00528k
_journal_volume 13
_journal_year 2015
_chemical_formula_sum 'C20 H15 N O4 S'
_chemical_formula_weight 365.39
_chemical_name_systematic
; 
 ? 
;
_space_group_IT_number 14
_symmetry_cell_setting monoclinic
_symmetry_space_group_name_Hall '-P 2ybc'
_symmetry_space_group_name_H-M 'P 1 21/c 1'
_atom_sites_solution_hydrogens geom
_atom_sites_solution_primary direct
_atom_sites_solution_secondary difmap
_audit_creation_method SHELXL-97
_audit_update_record
;
2014-10-28 deposited with the CCDC.
2015-03-25 downloaded from the CCDC.
;
_cell_angle_alpha 90.00
_cell_angle_beta 94.4920(10)
_cell_angle_gamma 90.00
_cell_formula_units_Z 4
_cell_length_a 15.7471(4)
_cell_length_b 7.1137(2)
_cell_length_c 15.1029(3)
_cell_measurement_reflns_used 9391
_cell_measurement_temperature 100(1)
_cell_measurement_theta_max 27.88
_cell_measurement_theta_min 2.59
_cell_volume 1686.63(7)
_computing_cell_refinement 'Bruker SAINT'
_computing_data_collection 'Bruker APEX2'
_computing_data_reduction 'Bruker SAINT'
_computing_molecular_graphics 'Bruker SHELXTL'
_computing_publication_material 'Bruker SHELXTL'
_computing_structure_refinement 'SHELXL-97 (Sheldrick, 2008)'
_computing_structure_solution 'SHELXS-97 (Sheldrick, 2008)'
_diffrn_ambient_temperature 100(1)
_diffrn_measured_fraction_theta_full 0.996
_diffrn_measured_fraction_theta_max 0.996
_diffrn_measurement_device_type 'Bruker APEX-II CCD'
_diffrn_measurement_method '\f and \w scans'
_diffrn_radiation_monochromator graphite
_diffrn_radiation_source 'fine-focus sealed tube'
_diffrn_radiation_type MoK\a
_diffrn_radiation_wavelength 0.71073
_diffrn_reflns_av_R_equivalents 0.0477
_diffrn_reflns_av_sigmaI/netI 0.0290
_diffrn_reflns_limit_h_max 20
_diffrn_reflns_limit_h_min -20
_diffrn_reflns_limit_k_max 9
_diffrn_reflns_limit_k_min -9
_diffrn_reflns_limit_l_max 20
_diffrn_reflns_limit_l_min -19
_diffrn_reflns_number 44270
_diffrn_reflns_theta_full 28.31
_diffrn_reflns_theta_max 28.31
_diffrn_reflns_theta_min 1.30
_exptl_absorpt_coefficient_mu 0.218
_exptl_absorpt_correction_T_max 0.9870
_exptl_absorpt_correction_T_min 0.9576
_exptl_absorpt_correction_type multi-scan
_exptl_absorpt_process_details 'Bruker SADABS'
_exptl_crystal_colour silver
_exptl_crystal_density_diffrn 1.439
_exptl_crystal_density_meas ?
_exptl_crystal_density_method 'not measured'
_exptl_crystal_description Block
_exptl_crystal_F_000 760
_exptl_crystal_size_max 0.20
_exptl_crystal_size_mid 0.07
_exptl_crystal_size_min 0.06
_refine_diff_density_max 0.288
_refine_diff_density_min -0.313
_refine_diff_density_rms 0.053
_refine_ls_extinction_method none
_refine_ls_goodness_of_fit_ref 1.056
_refine_ls_hydrogen_treatment refxyz
_refine_ls_matrix_type full
_refine_ls_number_parameters 235
_refine_ls_number_reflns 4181
_refine_ls_number_restraints 0
_refine_ls_restrained_S_all 1.056
_refine_ls_R_factor_all 0.0486
_refine_ls_R_factor_gt 0.0349
_refine_ls_shift/su_max 0.001
_refine_ls_shift/su_mean 0.000
_refine_ls_structure_factor_coef Fsqd
_refine_ls_weighting_details 'calc w=1/[\s^2^(Fo^2^)+(0.0389P)^2^+0.7183P] where P=(Fo^2^+2Fc^2^)/3'
_refine_ls_weighting_scheme calc
_refine_ls_wR_factor_gt 0.0824
_refine_ls_wR_factor_ref 0.0896
_reflns_number_gt 3319
_reflns_number_total 4181
_reflns_threshold_expression >2sigma(I)
_cod_data_source_file c5ob00528k2.cif
_cod_data_source_block 20140210lt
_cod_depositor_comments
;
The following automatic conversions were performed:

'_symmetry_cell_setting' value 'Monoclinic' changed to 'monoclinic'
according to
/usr/data/users/saulius/crontab/automatic-downloads/rss-feeds/RSC/lib/dictionaries/cif_core.dic
dictionary named 'cif_core.dic' version 2.4.2 from 2011-04-26.

'_exptl_crystal_density_meas' value 'none' was changed to '?' - the
value is perceived as not measured.

Automatic conversion script
Id: cif_fix_values 3105 2015-03-04 15:46:00Z robertas 

 Adding full bibliography for 7154386--7154387.cif.
;
_cod_original_sg_symbol_H-M P2(1)/c
_cod_database_code 7154386

loop_
_symmetry_equiv_pos_as_xyz
'x, y, z'
'-x, y+1/2, -z+1/2'
'-x, -y, -z'
'x, -y-1/2, z-1/2'

loop_
_atom_site_label
_atom_site_type_symbol
_atom_site_fract_x
_atom_site_fract_y
_atom_site_fract_z
_atom_site_U_iso_or_equiv
_atom_site_adp_type
_atom_site_occupancy
_atom_site_symmetry_multiplicity
_atom_site_calc_flag
_atom_site_refinement_flags
S1 S 0.57999(2) 0.74822(5) -0.07597(2) 0.01538(9) Uani 1 1 d .
O1 O 0.41806(6) 0.66692(15) 0.23238(6) 0.0200(2) Uani 1 1 d .
O2 O 0.29579(6) 0.61354(14) 0.14758(6) 0.0166(2) Uani 1 1 d .
O3 O 0.24010(6) 0.95856(14) 0.08476(6) 0.0200(2) Uani 1 1 d .
O4 O 0.21909(6) 0.88325(15) -0.06003(6) 0.0194(2) Uani 1 1 d .
N1 N 0.40367(7) 0.75229(15) 0.08506(7) 0.0134(2) Uani 1 1 d .
C1 C 0.62657(8) 0.67864(19) 0.02821(9) 0.0145(3) Uani 1 1 d .
C2 C 0.71224(9) 0.6325(2) 0.04611(9) 0.0182(3) Uani 1 1 d .
H2A H 0.7504 0.6360 0.0004 0.022 Uiso 1 1 calc R
C3 C 0.74058(9) 0.5815(2) 0.13174(10) 0.0196(3) Uani 1 1 d .
H3A H 0.7990 0.5517 0.1452 0.023 Uiso 1 1 calc R
C4 C 0.68422(9) 0.57333(19) 0.19878(9) 0.0184(3) Uani 1 1 d .
H4A H 0.7048 0.5365 0.2570 0.022 Uiso 1 1 calc R
C5 C 0.59909(9) 0.61806(19) 0.18156(9) 0.0163(3) Uani 1 1 d .
H5A H 0.5614 0.6119 0.2276 0.020 Uiso 1 1 calc R
C6 C 0.56871(8) 0.67263(18) 0.09561(9) 0.0139(3) Uani 1 1 d .
C7 C 0.48585(8) 0.72983(18) 0.05756(9) 0.0137(3) Uani 1 1 d .
C8 C 0.35102(8) 0.81098(19) 0.01043(9) 0.0148(3) Uani 1 1 d .
C9 C 0.39867(8) 0.82541(18) -0.06160(9) 0.0147(3) Uani 1 1 d .
H9A H 0.3792 0.8632 -0.1200 0.018 Uiso 1 1 calc R
C10 C 0.48264(8) 0.77277(18) -0.03146(9) 0.0141(3) Uani 1 1 d .
C11 C 0.37552(8) 0.67531(19) 0.16322(9) 0.0148(3) Uani 1 1 d .
C12 C 0.25254(9) 0.5646(2) 0.22641(9) 0.0181(3) Uani 1 1 d .
H12A H 0.2549 0.6706 0.2690 0.022 Uiso 1 1 calc R
H12B H 0.2793 0.4531 0.2562 0.022 Uiso 1 1 calc R
C13 C 0.16195(9) 0.5230(2) 0.19309(9) 0.0187(3) Uani 1 1 d .
C14 C 0.14015(9) 0.3465(2) 0.15886(10) 0.0233(3) Uani 1 1 d .
H14A H 0.1820 0.2503 0.1593 0.028 Uiso 1 1 calc R
C15 C 0.05755(10) 0.3102(3) 0.12402(12) 0.0312(4) Uani 1 1 d .
H15A H 0.0432 0.1898 0.1001 0.037 Uiso 1 1 calc R
C16 C -0.00406(10) 0.4494(3) 0.12408(11) 0.0328(4) Uani 1 1 d .
H16A H -0.0605 0.4249 0.0998 0.039 Uiso 1 1 calc R
C17 C 0.01683(10) 0.6241(3) 0.15962(12) 0.0338(4) Uani 1 1 d .
H17A H -0.0256 0.7187 0.1610 0.041 Uiso 1 1 calc R
C18 C 0.09973(10) 0.6615(2) 0.19321(11) 0.0272(3) Uani 1 1 d .
H18A H 0.1140 0.7826 0.2164 0.033 Uiso 1 1 calc R
C19 C 0.26581(8) 0.88980(19) 0.01872(9) 0.0156(3) Uani 1 1 d .
C20 C 0.13667(9) 0.9713(2) -0.05958(10) 0.0234(3) Uani 1 1 d .
H20A H 0.1067 0.9613 -0.1188 0.035 Uiso 1 1 calc R
H20B H 0.1439 1.1042 -0.0436 0.035 Uiso 1 1 calc R
H20C H 0.1034 0.9083 -0.0161 0.035 Uiso 1 1 calc R

loop_
_atom_site_aniso_label
_atom_site_aniso_U_11
_atom_site_aniso_U_22
_atom_site_aniso_U_33
_atom_site_aniso_U_23
_atom_site_aniso_U_13
_atom_site_aniso_U_12
S1 0.01696(17) 0.01681(17) 0.01261(17) 0.00004(12) 0.00267(12) -0.00085(13)
O1 0.0194(5) 0.0287(6) 0.0119(5) 0.0003(4) 0.0008(4) 0.0010(4)
O2 0.0166(5) 0.0215(5) 0.0119(5) 0.0007(4) 0.0028(4) -0.0025(4)
O3 0.0209(5) 0.0223(5) 0.0169(5) -0.0030(4) 0.0018(4) 0.0033(4)
O4 0.0170(5) 0.0254(5) 0.0153(5) -0.0020(4) -0.0020(4) 0.0037(4)
N1 0.0150(5) 0.0142(5) 0.0110(5) 0.0002(4) 0.0005(4) -0.0003(4)
C1 0.0169(7) 0.0116(6) 0.0147(6) -0.0011(5) 0.0002(5) -0.0007(5)
C2 0.0165(7) 0.0183(7) 0.0199(7) -0.0020(5) 0.0032(5) -0.0021(5)
C3 0.0159(7) 0.0182(7) 0.0240(7) -0.0020(6) -0.0023(6) 0.0007(5)
C4 0.0204(7) 0.0165(7) 0.0176(7) 0.0005(5) -0.0031(5) -0.0011(5)
C5 0.0187(7) 0.0148(6) 0.0154(7) -0.0004(5) 0.0017(5) -0.0012(5)
C6 0.0164(6) 0.0099(6) 0.0154(6) -0.0012(5) 0.0008(5) -0.0017(5)
C7 0.0159(6) 0.0124(6) 0.0130(6) -0.0005(5) 0.0024(5) -0.0013(5)
C8 0.0178(6) 0.0145(6) 0.0118(6) -0.0007(5) -0.0009(5) -0.0004(5)
C9 0.0189(7) 0.0128(6) 0.0121(6) -0.0005(5) -0.0001(5) -0.0010(5)
C10 0.0171(6) 0.0128(6) 0.0126(6) -0.0005(5) 0.0030(5) -0.0015(5)
C11 0.0176(6) 0.0137(6) 0.0134(6) -0.0018(5) 0.0032(5) 0.0014(5)
C12 0.0189(7) 0.0222(7) 0.0137(7) 0.0030(5) 0.0045(5) -0.0015(6)
C13 0.0183(7) 0.0237(7) 0.0143(7) 0.0037(5) 0.0043(5) 0.0008(6)
C14 0.0186(7) 0.0252(8) 0.0266(8) -0.0017(6) 0.0054(6) 0.0012(6)
C15 0.0237(8) 0.0342(9) 0.0359(9) -0.0095(7) 0.0040(7) -0.0049(7)
C16 0.0175(8) 0.0479(11) 0.0329(9) -0.0014(8) 0.0006(7) -0.0010(7)
C17 0.0236(8) 0.0394(10) 0.0385(10) 0.0020(8) 0.0021(7) 0.0109(7)
C18 0.0265(8) 0.0250(8) 0.0304(9) -0.0002(7) 0.0036(6) 0.0041(7)
C19 0.0169(7) 0.0136(6) 0.0160(7) 0.0009(5) -0.0001(5) -0.0019(5)
C20 0.0155(7) 0.0288(8) 0.0253(8) -0.0013(6) -0.0025(6) 0.0032(6)

loop_
_atom_type_symbol
_atom_type_description
_atom_type_scat_dispersion_real
_atom_type_scat_dispersion_imag
_atom_type_scat_source
C C 0.0033 0.0016 'International Tables Vol C Tables 4.2.6.8 and 6.1.1.4'
H H 0.0000 0.0000 'International Tables Vol C Tables 4.2.6.8 and 6.1.1.4'
N N 0.0061 0.0033 'International Tables Vol C Tables 4.2.6.8 and 6.1.1.4'
O O 0.0106 0.0060 'International Tables Vol C Tables 4.2.6.8 and 6.1.1.4'
S S 0.1246 0.1234 'International Tables Vol C Tables 4.2.6.8 and 6.1.1.4'

loop_
_geom_angle_atom_site_label_1
_geom_angle_atom_site_label_2
_geom_angle_atom_site_label_3
_geom_angle
C10 S1 C1 90.05(6)
C11 O2 C12 115.29(10)
C19 O4 C20 114.19(11)
C7 N1 C11 124.43(11)
C7 N1 C8 107.24(11)
C11 N1 C8 125.67(11)
C2 C1 C6 121.32(12)
C2 C1 S1 124.79(11)
C6 C1 S1 113.89(10)
C3 C2 C1 118.65(13)
C3 C2 H2A 120.7
C1 C2 H2A 120.7
C2 C3 C4 120.74(13)
C2 C3 H3A 119.6
C4 C3 H3A 119.6
C5 C4 C3 121.00(13)
C5 C4 H4A 119.5
C3 C4 H4A 119.5
C4 C5 C6 119.56(13)
C4 C5 H5A 120.2
C6 C5 H5A 120.2
C5 C6 C1 118.73(12)
C5 C6 C7 132.77(13)
C1 C6 C7 108.50(11)
C10 C7 N1 107.50(11)
C10 C7 C6 114.51(12)
N1 C7 C6 137.97(12)
C9 C8 N1 109.39(12)
C9 C8 C19 126.78(12)
N1 C8 C19 121.95(12)
C8 C9 C10 106.28(12)
C8 C9 H9A 126.9
C10 C9 H9A 126.9
C7 C10 C9 109.58(12)
C7 C10 S1 113.04(10)
C9 C10 S1 137.38(11)
O1 C11 O2 126.34(13)
O1 C11 N1 124.12(12)
O2 C11 N1 109.54(11)
O2 C12 C13 105.36(11)
O2 C12 H12A 110.7
C13 C12 H12A 110.7
O2 C12 H12B 110.7
C13 C12 H12B 110.7
H12A C12 H12B 108.8
C18 C13 C14 119.16(14)
C18 C13 C12 120.67(14)
C14 C13 C12 120.13(13)
C15 C14 C13 120.36(14)
C15 C14 H14A 119.8
C13 C14 H14A 119.8
C16 C15 C14 120.11(16)
C16 C15 H15A 119.9
C14 C15 H15A 119.9
C17 C16 C15 119.79(15)
C17 C16 H16A 120.1
C15 C16 H16A 120.1
C16 C17 C18 120.15(15)
C16 C17 H17A 119.9
C18 C17 H17A 119.9
C17 C18 C13 120.41(16)
C17 C18 H18A 119.8
C13 C18 H18A 119.8
O3 C19 O4 123.13(12)
O3 C19 C8 126.31(12)
O4 C19 C8 110.51(11)
O4 C20 H20A 109.5
O4 C20 H20B 109.5
H20A C20 H20B 109.5
O4 C20 H20C 109.5
H20A C20 H20C 109.5
H20B C20 H20C 109.5

loop_
_geom_bond_atom_site_label_1
_geom_bond_atom_site_label_2
_geom_bond_distance
S1 C10 1.7303(14)
S1 C1 1.7544(13)
O1 C11 1.1974(16)
O2 C11 1.3337(16)
O2 C12 1.4592(16)
O3 C19 1.2088(16)
O4 C19 1.3494(16)
O4 C20 1.4417(17)
N1 C7 1.3989(17)
N1 C11 1.4042(17)
N1 C8 1.4092(16)
C1 C2 1.3942(18)
C1 C6 1.4189(19)
C2 C3 1.383(2)
C2 H2A 0.9500
C3 C4 1.399(2)
C3 H3A 0.9500
C4 C5 1.3826(19)
C4 H4A 0.9500
C5 C6 1.4026(18)
C5 H5A 0.9500
C6 C7 1.4426(18)
C7 C10 1.3757(18)
C8 C9 1.3730(19)
C8 C19 1.4686(19)
C9 C10 1.4148(18)
C9 H9A 0.9500
C12 C13 1.5046(19)
C12 H12A 0.9900
C12 H12B 0.9900
C13 C18 1.390(2)
C13 C14 1.391(2)
C14 C15 1.389(2)
C14 H14A 0.9500
C15 C16 1.386(2)
C15 H15A 0.9500
C16 C17 1.383(3)
C16 H16A 0.9500
C17 C18 1.389(2)
C17 H17A 0.9500
C18 H18A 0.9500
C20 H20A 0.9800
C20 H20B 0.9800
C20 H20C 0.9800

loop_
_geom_torsion_atom_site_label_1
_geom_torsion_atom_site_label_2
_geom_torsion_atom_site_label_3
_geom_torsion_atom_site_label_4
_geom_torsion
C10 S1 C1 C2 -179.40(13)
C10 S1 C1 C6 0.52(11)
C6 C1 C2 C3 -0.5(2)
S1 C1 C2 C3 179.41(11)
C1 C2 C3 C4 1.0(2)
C2 C3 C4 C5 -0.8(2)
C3 C4 C5 C6 -0.1(2)
C4 C5 C6 C1 0.6(2)
C4 C5 C6 C7 -178.76(14)
C2 C1 C6 C5 -0.3(2)
S1 C1 C6 C5 179.77(10)
C2 C1 C6 C7 179.18(12)
S1 C1 C6 C7 -0.74(14)
C11 N1 C7 C10 162.01(12)
C8 N1 C7 C10 -0.36(14)
C11 N1 C7 C6 -16.4(2)
C8 N1 C7 C6 -178.80(15)
C5 C6 C7 C10 -179.96(14)
C1 C6 C7 C10 0.65(16)
C5 C6 C7 N1 -1.6(3)
C1 C6 C7 N1 179.02(15)
C7 N1 C8 C9 -0.15(15)
C11 N1 C8 C9 -162.25(12)
C7 N1 C8 C19 -165.54(12)
C11 N1 C8 C19 32.37(19)
N1 C8 C9 C10 0.59(15)
C19 C8 C9 C10 165.08(13)
N1 C7 C10 C9 0.73(15)
C6 C7 C10 C9 179.59(11)
N1 C7 C10 S1 -179.14(9)
C6 C7 C10 S1 -0.28(15)
C8 C9 C10 C7 -0.82(15)
C8 C9 C10 S1 179.00(12)
C1 S1 C10 C7 -0.13(11)
C1 S1 C10 C9 -179.95(15)
C12 O2 C11 O1 12.2(2)
C12 O2 C11 N1 -168.24(11)
C7 N1 C11 O1 38.9(2)
C8 N1 C11 O1 -161.92(13)
C7 N1 C11 O2 -140.60(12)
C8 N1 C11 O2 18.55(18)
C11 O2 C12 C13 173.18(11)
O2 C12 C13 C18 -94.92(15)
O2 C12 C13 C14 82.86(15)
C18 C13 C14 C15 1.0(2)
C12 C13 C14 C15 -176.83(14)
C13 C14 C15 C16 -0.7(3)
C14 C15 C16 C17 -0.5(3)
C15 C16 C17 C18 1.5(3)
C16 C17 C18 C13 -1.3(3)
C14 C13 C18 C17 0.0(2)
C12 C13 C18 C17 177.83(14)
C20 O4 C19 O3 2.04(19)
C20 O4 C19 C8 -175.40(12)
C9 C8 C19 O3 -141.93(15)
N1 C8 C19 O3 20.8(2)
C9 C8 C19 O4 35.40(19)
N1 C8 C19 O4 -161.89(12)
